data_1546293
loop_
_publ_author_name
'Desrosiers, Jean-Nicolas'
'Wen, Jialin'
'Tcyrulnikov, Sergei'
'Biswas, Soumik'
'Qu, Bo'
'Hie, Liana'
'Kurouski, Dmitry'
'Wu, Ling'
'Grinberg, Nelu'
'Haddad, Nizar'
'Busacca, Carl A.'
'Yee, Nathan K.'
'Song, Jinhua J.'
'Garg, Neil K.'
'Zhang, Xumu'
'Kozlowski, Marisa C.'
'Senanayake, Chris H.'

_publ_section_title
;
 Enantioselective Nickel-Catalyzed Mizoroki--Heck Cyclizations To Generate
 Quaternary Stereocenters
;
_journal_name_full 'Organic Letters'
_journal_paper_doi 10.1021/acs.orglett.7b01054
_journal_year 2017
_chemical_formula_moiety 'C18 H28 Cl2 N2 Ni P2, C2 H6 O'
_chemical_formula_sum 'C20 H34 Cl2 N2 Ni O P2'
_chemical_formula_weight 510.04
_space_group_crystal_system monoclinic
_space_group_IT_number 4
_space_group_name_Hall 'P 2yb'
_space_group_name_H-M_alt 'P 1 21 1'
_symmetry_space_group_name_Hall 'P 2yb'
_symmetry_space_group_name_H-M 'P 1 21 1'
_atom_sites_solution_hydrogens geom
_atom_sites_solution_primary direct
_audit_creation_date 2017-02-14
_audit_creation_method
;
Olex2 1.2
(compiled 2016.11.30 svn.r3356 for OlexSys, GUI svn.r5269)
;
_cell_angle_alpha 90
_cell_angle_beta 101.286(3)
_cell_angle_gamma 90
_cell_formula_units_Z 2
_cell_length_a 8.1504(4)
_cell_length_b 14.5588(6)
_cell_length_c 10.2533(5)
_cell_measurement_reflns_used 4335
_cell_measurement_temperature 100(2)
_cell_measurement_theta_max 66.466
_cell_measurement_theta_min 4.397
_cell_volume 1193.13(10)
_computing_cell_refinement 'SAINT v8.37A (Bruker, 2015)'
_computing_data_reduction 'SAINT v8.37A (Bruker, 2015)'
_computing_molecular_graphics 'Olex2 (Dolomanov et al., 2009)'
_computing_publication_material 'Olex2 (Dolomanov et al., 2009)'
_computing_structure_refinement 'XL (Sheldrick, 2008)'
_computing_structure_solution 'XS (Sheldrick, 2008)'
_diffrn_ambient_temperature 100.0
_diffrn_measured_fraction_theta_full 0.871
_diffrn_measured_fraction_theta_max 0.871
_diffrn_measurement_device_type 'Bruker APEX-II CCD'
_diffrn_radiation_type CuK\a
_diffrn_radiation_wavelength 1.54184
_diffrn_reflns_av_R_equivalents 0.0184
_diffrn_reflns_av_unetI/netI 0.0349
_diffrn_reflns_Laue_measured_fraction_full 0.871
_diffrn_reflns_Laue_measured_fraction_max 0.871
_diffrn_reflns_limit_h_max 9
_diffrn_reflns_limit_h_min -9
_diffrn_reflns_limit_k_max 17
_diffrn_reflns_limit_k_min -17
_diffrn_reflns_limit_l_max 10
_diffrn_reflns_limit_l_min -11
_diffrn_reflns_number 5587
_diffrn_reflns_point_group_measured_fraction_full 0.770
_diffrn_reflns_point_group_measured_fraction_max 0.769
_diffrn_reflns_theta_full 66.498
_diffrn_reflns_theta_max 66.498
_diffrn_reflns_theta_min 4.397
_exptl_absorpt_coefficient_mu 4.605
_exptl_absorpt_correction_T_max 1.0000
_exptl_absorpt_correction_T_min 0.8649
_exptl_absorpt_correction_type multi-scan
_exptl_absorpt_process_details
;
SADABS-2016/2 (Bruker,2016/2) was used for absorption correction.
wR2(int) was 0.0516 before and 0.0415 after correction.
The Ratio of minimum to maximum transmission is 0.8649.
The \l/2 correction factor is 0.00150.
;
_exptl_crystal_colour orange
_exptl_crystal_density_diffrn 1.420
_exptl_crystal_F_000 536
_exptl_crystal_size_max 0.15
_exptl_crystal_size_mid 0.04
_exptl_crystal_size_min 0.03
_refine_diff_density_max 0.259
_refine_diff_density_min -0.194
_refine_diff_density_rms 0.042
_refine_ls_abs_structure_details
;
 Flack x determined using 1272 quotients [(I+)-(I-)]/[(I+)+(I-)]
 (Parsons, Flack and Wagner, Acta Cryst. B69 (2013) 249-259).
;
_refine_ls_abs_structure_Flack 0.059(8)
_refine_ls_extinction_method none
_refine_ls_goodness_of_fit_ref 1.023
_refine_ls_hydrogen_treatment constr
_refine_ls_matrix_type full
_refine_ls_number_parameters 263
_refine_ls_number_reflns 3228
_refine_ls_number_restraints 1
_refine_ls_restrained_S_all 1.023
_refine_ls_R_factor_all 0.0207
_refine_ls_R_factor_gt 0.0202
_refine_ls_shift/su_max 0.000
_refine_ls_shift/su_mean 0.000
_refine_ls_structure_factor_coef Fsqd
_refine_ls_weighting_details 'w=1/[\s^2^(Fo^2^)+(0.0232P)^2^] where P=(Fo^2^+2Fc^2^)/3'
_refine_ls_weighting_scheme calc
_refine_ls_wR_factor_gt 0.0484
_refine_ls_wR_factor_ref 0.0486
_reflns_Friedel_coverage 0.694
_reflns_Friedel_fraction_full 0.659
_reflns_Friedel_fraction_max 0.659
_reflns_number_gt 3174
_reflns_number_total 3228
_reflns_threshold_expression 'I > 2\s(I)'
_cod_data_source_file ol7b01054_si_002.cif
_cod_data_source_block scan_0m
_cod_database_code 1546293
_shelx_space_group_comment
;
The symmetry employed for this shelxl refinement is uniquely defined
by the following loop, which should always be used as a source of
symmetry information in preference to the above space-group names.
They are only intended as comments.
;
_shelx_estimated_absorpt_t_max 0.874
_shelx_estimated_absorpt_t_min 0.545
_olex2_refinement_description
;
1. Fixed Uiso
 At 1.2 times of:
  All C(H) groups, All C(H,H) groups
 At 1.5 times of:
  All C(H,H,H) groups, All O(H) groups
2.a Secondary CH2 refined with riding coordinates:
 C20(H20A,H20B)
2.b Aromatic/amide H refined with riding coordinates:
 C14(H14), C15(H15), C16(H16), C17(H17)
2.c Idealised Me refined as rotating group:
 C2(H2A,H2B,H2C), C3(H3A,H3B,H3C), C4(H4A,H4B,H4C), C5(H5A,H5B,H5C), C9(H9A,
 H9B,H9C), C10(H10A,H10B,H10C), C11(H11A,H11B,H11C), C12(H12A,H12B,H12C),
 C19(H19A,H19B,H19C)
2.d Idealised tetrahedral OH refined as rotating group:
 O1(H1)
;
_shelx_shelxl_version_number 2014/7
_olex2_submission_special_instructions 'No special instructions were received'

loop_
_space_group_symop_operation_xyz
'x, y, z'
'-x, y+1/2, -z'

loop_
_atom_site_label
_atom_site_type_symbol
_atom_site_fract_x
_atom_site_fract_y
_atom_site_fract_z
_atom_site_U_iso_or_equiv
_atom_site_adp_type
_atom_site_occupancy
_atom_site_site_symmetry_order
_atom_site_calc_flag
_atom_site_refinement_flags_posn
Ni1 Ni 0.86187(5) 0.60896(3) 0.55324(5) 0.01201(13) Uani 1 1 d .
P1 P 0.69101(9) 0.49786(4) 0.56156(8) 0.01043(18) Uani 1 1 d .
P2 P 0.77013(8) 0.61718(5) 0.34196(7) 0.01053(17) Uani 1 1 d .
Cl2 Cl 0.99504(9) 0.57478(5) 0.75542(8) 0.02106(19) Uani 1 1 d .
Cl1 Cl 0.98094(10) 0.74467(5) 0.54836(8) 0.0204(2) Uani 1 1 d .
O1 O 0.7406(3) 0.3132(2) 0.2000(3) 0.0385(8) Uani 1 1 d .
H1 H 0.8073 0.2857 0.2602 0.058 Uiso 1 1 calc GR
N1 N 0.5103(3) 0.53149(16) 0.1725(3) 0.0135(6) Uani 1 1 d .
N2 N 0.4834(3) 0.39737(16) 0.3692(3) 0.0120(6) Uani 1 1 d .
C1 C 0.5165(4) 0.53571(19) 0.6435(3) 0.0132(7) Uani 1 1 d .
C2 C 0.4292(4) 0.6181(2) 0.5645(3) 0.0193(7) Uani 1 1 d .
H2A H 0.3846 0.5993 0.4726 0.029 Uiso 1 1 calc GR
H2B H 0.5100 0.6680 0.5649 0.029 Uiso 1 1 calc GR
H2C H 0.3373 0.6395 0.6058 0.029 Uiso 1 1 calc GR
C3 C 0.5880(4) 0.5651(2) 0.7868(3) 0.0164(7) Uani 1 1 d .
H3A H 0.4961 0.5817 0.8313 0.025 Uiso 1 1 calc GR
H3B H 0.6617 0.6183 0.7862 0.025 Uiso 1 1 calc GR
H3C H 0.6519 0.5142 0.8346 0.025 Uiso 1 1 calc GR
C4 C 0.3917(4) 0.4579(2) 0.6464(3) 0.0181(7) Uani 1 1 d .
H4A H 0.2955 0.4811 0.6806 0.027 Uiso 1 1 calc GR
H4B H 0.4459 0.4086 0.7043 0.027 Uiso 1 1 calc GR
H4C H 0.3538 0.4340 0.5561 0.027 Uiso 1 1 calc GR
C5 C 0.7686(4) 0.38867(19) 0.6334(3) 0.0173(8) Uani 1 1 d .
H5A H 0.6794 0.3426 0.6144 0.026 Uiso 1 1 calc GR
H5B H 0.8046 0.3955 0.7298 0.026 Uiso 1 1 calc GR
H5C H 0.8636 0.3689 0.5947 0.026 Uiso 1 1 calc GR
C6 C 0.5834(4) 0.46866(19) 0.3925(3) 0.0116(7) Uani 1 1 d .
C7 C 0.6032(3) 0.53240(19) 0.2933(3) 0.0121(7) Uani 1 1 d .
C8 C 0.9360(4) 0.58185(19) 0.2500(3) 0.0144(7) Uani 1 1 d .
C9 C 0.8622(4) 0.5592(2) 0.1047(4) 0.0228(8) Uani 1 1 d .
H9A H 0.9531 0.5499 0.0560 0.034 Uiso 1 1 calc GR
H9B H 0.7913 0.6102 0.0645 0.034 Uiso 1 1 calc GR
H9C H 0.7949 0.5031 0.1004 0.034 Uiso 1 1 calc GR
C10 C 1.0208(4) 0.4967(2) 0.3209(4) 0.0226(8) Uani 1 1 d .
H10A H 0.9376 0.4479 0.3195 0.034 Uiso 1 1 calc GR
H10B H 1.0701 0.5122 0.4133 0.034 Uiso 1 1 calc GR
H10C H 1.1088 0.4755 0.2753 0.034 Uiso 1 1 calc GR
C11 C 1.0647(4) 0.6599(2) 0.2535(4) 0.0201(8) Uani 1 1 d .
H11A H 1.1577 0.6384 0.2137 0.030 Uiso 1 1 calc GR
H11B H 1.1072 0.6782 0.3459 0.030 Uiso 1 1 calc GR
H11C H 1.0109 0.7126 0.2031 0.030 Uiso 1 1 calc GR
C12 C 0.6796(4) 0.72369(19) 0.2701(3) 0.0187(8) Uani 1 1 d .
H12A H 0.6471 0.7169 0.1734 0.028 Uiso 1 1 calc GR
H12B H 0.7620 0.7732 0.2910 0.028 Uiso 1 1 calc GR
H12C H 0.5806 0.7386 0.3070 0.028 Uiso 1 1 calc GR
C13 C 0.4001(4) 0.4599(2) 0.1464(3) 0.0135(7) Uani 1 1 d .
C14 C 0.2924(4) 0.4549(2) 0.0201(3) 0.0170(7) Uani 1 1 d .
H14 H 0.2950 0.5014 -0.0444 0.020 Uiso 1 1 calc R
C15 C 0.1843(4) 0.3822(2) -0.0080(3) 0.0192(8) Uani 1 1 d .
H15 H 0.1120 0.3788 -0.0927 0.023 Uiso 1 1 calc R
C16 C 0.1785(4) 0.3125(2) 0.0865(4) 0.0202(8) Uani 1 1 d .
H16 H 0.1039 0.2622 0.0643 0.024 Uiso 1 1 calc R
C17 C 0.2793(4) 0.3166(2) 0.2095(3) 0.0171(8) Uani 1 1 d .
H17 H 0.2737 0.2698 0.2730 0.021 Uiso 1 1 calc R
C18 C 0.3922(3) 0.39077(19) 0.2423(3) 0.0128(7) Uani 1 1 d .
C19 C 0.6964(4) 0.3121(2) -0.0357(4) 0.0243(8) Uani 1 1 d .
H19A H 0.6129 0.3610 -0.0395 0.036 Uiso 1 1 calc GR
H19B H 0.6672 0.2731 -0.1147 0.036 Uiso 1 1 calc GR
H19C H 0.8069 0.3395 -0.0328 0.036 Uiso 1 1 calc GR
C20 C 0.6996(4) 0.2554(2) 0.0866(4) 0.0287(9) Uani 1 1 d .
H20A H 0.5889 0.2267 0.0837 0.034 Uiso 1 1 calc R
H20B H 0.7839 0.2059 0.0913 0.034 Uiso 1 1 calc R

loop_
_atom_site_aniso_label
_atom_site_aniso_U_11
_atom_site_aniso_U_22
_atom_site_aniso_U_33
_atom_site_aniso_U_23
_atom_site_aniso_U_13
_atom_site_aniso_U_12
Ni1 0.0126(2) 0.0147(2) 0.0081(3) -0.00110(19) 0.0005(2) -0.0030(2)
P1 0.0121(3) 0.0112(3) 0.0075(4) 0.0007(3) 0.0008(3) 0.0003(3)
P2 0.0112(3) 0.0101(3) 0.0098(4) 0.0002(3) 0.0011(3) -0.0001(3)
Cl2 0.0188(3) 0.0308(4) 0.0110(4) 0.0015(3) -0.0034(3) -0.0033(3)
Cl1 0.0261(4) 0.0187(3) 0.0165(5) -0.0040(3) 0.0047(4) -0.0102(3)
O1 0.0415(16) 0.0535(17) 0.0179(16) 0.0018(13) -0.0010(14) 0.0196(13)
N1 0.0134(12) 0.0182(12) 0.0095(16) -0.0001(10) 0.0037(11) 0.0009(9)
N2 0.0126(12) 0.0139(11) 0.0103(15) -0.0019(9) 0.0042(11) 0.0018(9)
C1 0.0144(14) 0.0134(13) 0.0123(19) 0.0010(11) 0.0037(13) 0.0023(11)
C2 0.0204(15) 0.0182(14) 0.0194(19) 0.0015(13) 0.0040(14) 0.0059(13)
C3 0.0210(15) 0.0143(13) 0.0148(19) -0.0021(12) 0.0057(14) -0.0004(12)
C4 0.0188(15) 0.0233(15) 0.014(2) -0.0035(12) 0.0072(14) -0.0047(12)
C5 0.0208(15) 0.0145(14) 0.0160(19) 0.0019(12) 0.0019(14) 0.0052(12)
C6 0.0116(13) 0.0118(12) 0.0119(18) -0.0015(11) 0.0032(13) 0.0024(10)
C7 0.0092(13) 0.0118(12) 0.0150(19) -0.0016(11) 0.0017(13) 0.0007(10)
C8 0.0150(13) 0.0146(14) 0.0140(19) -0.0017(11) 0.0037(13) -0.0012(11)
C9 0.0188(15) 0.0331(18) 0.017(2) -0.0086(14) 0.0060(14) -0.0041(13)
C10 0.0213(16) 0.0214(15) 0.027(2) 0.0023(14) 0.0105(15) 0.0065(13)
C11 0.0180(15) 0.0224(15) 0.021(2) -0.0025(13) 0.0067(15) -0.0071(13)
C12 0.0185(16) 0.0160(15) 0.019(2) 0.0030(12) -0.0013(15) 0.0020(11)
C13 0.0101(13) 0.0182(14) 0.0129(19) -0.0024(11) 0.0040(13) 0.0017(11)
C14 0.0146(15) 0.0222(15) 0.014(2) -0.0001(12) 0.0018(14) 0.0003(12)
C15 0.0150(15) 0.0276(16) 0.014(2) -0.0094(13) 0.0009(14) 0.0009(12)
C16 0.0160(15) 0.0195(15) 0.024(2) -0.0072(13) 0.0006(15) -0.0031(12)
C17 0.0187(15) 0.0133(14) 0.020(2) -0.0051(12) 0.0037(15) 0.0003(11)
C18 0.0105(13) 0.0149(13) 0.0134(19) -0.0043(11) 0.0029(13) 0.0021(11)
C19 0.0223(17) 0.0319(18) 0.018(2) -0.0006(14) 0.0031(16) -0.0003(14)
C20 0.0281(18) 0.0251(17) 0.030(2) 0.0080(15) -0.0005(17) -0.0007(14)

loop_
_atom_type_symbol
_atom_type_description
_atom_type_scat_dispersion_real
_atom_type_scat_dispersion_imag
_atom_type_scat_source
C C 0.0181 0.0091 'International Tables Vol C Tables 4.2.6.8 and 6.1.1.4'
H H 0.0000 0.0000 'International Tables Vol C Tables 4.2.6.8 and 6.1.1.4'
Cl Cl 0.3639 0.7018 'International Tables Vol C Tables 4.2.6.8 and 6.1.1.4'
N N 0.0311 0.0180 'International Tables Vol C Tables 4.2.6.8 and 6.1.1.4'
Ni Ni -3.0029 0.5091 'International Tables Vol C Tables 4.2.6.8 and 6.1.1.4'
O O 0.0492 0.0322 'International Tables Vol C Tables 4.2.6.8 and 6.1.1.4'
P P 0.2955 0.4335 'International Tables Vol C Tables 4.2.6.8 and 6.1.1.4'

loop_
_geom_angle_atom_site_label_1
_geom_angle_atom_site_label_2
_geom_angle_atom_site_label_3
_geom_angle
P1 Ni1 P2 88.95(3)
P1 Ni1 Cl2 89.79(3)
P1 Ni1 Cl1 165.30(4)
P2 Ni1 Cl2 166.15(4)
P2 Ni1 Cl1 89.72(3)
Cl2 Ni1 Cl1 94.92(3)
C1 P1 Ni1 110.61(9)
C5 P1 Ni1 119.96(11)
C5 P1 C1 108.14(16)
C5 P1 C6 104.19(14)
C6 P1 Ni1 109.35(11)
C6 P1 C1 103.15(13)
C7 P2 Ni1 109.26(11)
C7 P2 C8 104.45(14)
C8 P2 Ni1 110.48(9)
C12 P2 Ni1 119.40(11)
C12 P2 C7 104.13(13)
C12 P2 C8 107.97(16)
C20 O1 H1 109.5
C7 N1 C13 115.2(3)
C6 N2 C18 115.5(3)
C2 C1 P1 107.9(2)
C3 C1 P1 109.4(2)
C3 C1 C2 109.6(2)
C4 C1 P1 111.0(2)
C4 C1 C2 110.3(2)
C4 C1 C3 108.6(3)
C1 C2 H2A 109.5
C1 C2 H2B 109.5
C1 C2 H2C 109.5
H2A C2 H2B 109.5
H2A C2 H2C 109.5
H2B C2 H2C 109.5
C1 C3 H3A 109.5
C1 C3 H3B 109.5
C1 C3 H3C 109.5
H3A C3 H3B 109.5
H3A C3 H3C 109.5
H3B C3 H3C 109.5
C1 C4 H4A 109.5
C1 C4 H4B 109.5
C1 C4 H4C 109.5
H4A C4 H4B 109.5
H4A C4 H4C 109.5
H4B C4 H4C 109.5
P1 C5 H5A 109.5
P1 C5 H5B 109.5
P1 C5 H5C 109.5
H5A C5 H5B 109.5
H5A C5 H5C 109.5
H5B C5 H5C 109.5
N2 C6 P1 121.4(3)
N2 C6 C7 122.9(3)
C7 C6 P1 115.4(2)
N1 C7 P2 121.4(2)
N1 C7 C6 123.0(3)
C6 C7 P2 115.5(2)
C9 C8 P2 111.5(2)
C9 C8 C10 110.1(3)
C9 C8 C11 108.5(3)
C10 C8 P2 106.7(2)
C10 C8 C11 110.1(2)
C11 C8 P2 110.0(2)
C8 C9 H9A 109.5
C8 C9 H9B 109.5
C8 C9 H9C 109.5
H9A C9 H9B 109.5
H9A C9 H9C 109.5
H9B C9 H9C 109.5
C8 C10 H10A 109.5
C8 C10 H10B 109.5
C8 C10 H10C 109.5
H10A C10 H10B 109.5
H10A C10 H10C 109.5
H10B C10 H10C 109.5
C8 C11 H11A 109.5
C8 C11 H11B 109.5
C8 C11 H11C 109.5
H11A C11 H11B 109.5
H11A C11 H11C 109.5
H11B C11 H11C 109.5
P2 C12 H12A 109.5
P2 C12 H12B 109.5
P2 C12 H12C 109.5
H12A C12 H12B 109.5
H12A C12 H12C 109.5
H12B C12 H12C 109.5
N1 C13 C14 119.0(3)
N1 C13 C18 121.5(3)
C14 C13 C18 119.5(3)
C13 C14 H14 120.3
C15 C14 C13 119.4(3)
C15 C14 H14 120.3
C14 C15 H15 119.4
C14 C15 C16 121.2(3)
C16 C15 H15 119.4
C15 C16 H16 119.8
C17 C16 C15 120.5(3)
C17 C16 H16 119.8
C16 C17 H17 120.0
C16 C17 C18 119.9(3)
C18 C17 H17 120.0
N2 C18 C13 121.3(2)
N2 C18 C17 119.1(3)
C17 C18 C13 119.5(3)
H19A C19 H19B 109.5
H19A C19 H19C 109.5
H19B C19 H19C 109.5
C20 C19 H19A 109.5
C20 C19 H19B 109.5
C20 C19 H19C 109.5
O1 C20 C19 108.7(3)
O1 C20 H20A 110.0
O1 C20 H20B 110.0
C19 C20 H20A 110.0
C19 C20 H20B 110.0
H20A C20 H20B 108.3

loop_
_geom_bond_atom_site_label_1
_geom_bond_atom_site_label_2
_geom_bond_distance
Ni1 P1 2.1469(8)
Ni1 P2 2.1523(9)
Ni1 Cl2 2.2006(8)
Ni1 Cl1 2.2061(8)
P1 C1 1.871(3)
P1 C5 1.813(3)
P1 C6 1.833(3)
P2 C7 1.833(3)
P2 C8 1.866(4)
P2 C12 1.811(3)
O1 H1 0.8400
O1 C20 1.422(5)
N1 C7 1.319(4)
N1 C13 1.367(4)
N2 C6 1.312(4)
N2 C18 1.369(4)
C1 C2 1.541(4)
C1 C3 1.532(4)
C1 C4 1.526(4)
C2 H2A 0.9800
C2 H2B 0.9800
C2 H2C 0.9800
C3 H3A 0.9800
C3 H3B 0.9800
C3 H3C 0.9800
C4 H4A 0.9800
C4 H4B 0.9800
C4 H4C 0.9800
C5 H5A 0.9800
C5 H5B 0.9800
C5 H5C 0.9800
C6 C7 1.410(5)
C8 C9 1.530(4)
C8 C10 1.531(4)
C8 C11 1.541(4)
C9 H9A 0.9800
C9 H9B 0.9800
C9 H9C 0.9800
C10 H10A 0.9800
C10 H10B 0.9800
C10 H10C 0.9800
C11 H11A 0.9800
C11 H11B 0.9800
C11 H11C 0.9800
C12 H12A 0.9800
C12 H12B 0.9800
C12 H12C 0.9800
C13 C14 1.417(4)
C13 C18 1.418(5)
C14 H14 0.9500
C14 C15 1.371(4)
C15 H15 0.9500
C15 C16 1.411(5)
C16 H16 0.9500
C16 C17 1.366(5)
C17 H17 0.9500
C17 C18 1.415(4)
C19 H19A 0.9800
C19 H19B 0.9800
C19 H19C 0.9800
C19 C20 1.498(5)
C20 H20A 0.9900
C20 H20B 0.9900
